data_2225572
loop_
_publ_author_name
'Liao, Bo'
'Zheng, Aiting'
'Liu, Bin'

_publ_section_title
;
 1'-(2-Chlorophenyl)-5,6,5',6',7',7a'-hexahydro-1'<i>H</i>,1''<i>H</i>-dispiro[imidazo[2,1-<i>b</i>][1,3]thiazole-2,2'-pyrrolizine-3'(2'<i>H</i>),3''-indole]-2'',3(2<i>H</i>,3''<i>H</i>)-dione
;
_journal_coeditor_code HB5356
_journal_issue 4
_journal_name_full 'Acta Crystallographica Section E'
_journal_page_first o852
_journal_paper_doi 10.1107/S1600536810009323
_journal_volume 66
_journal_year 2010
_chemical_formula_iupac 'C24 H21 Cl N4 O2 S'
_chemical_formula_moiety 'C24 H21 Cl N4 O2 S'
_chemical_formula_sum 'C24 H21 Cl N4 O2 S'
_chemical_formula_weight 464.96
_chemical_name_systematic
;1'-(2-Chlorophenyl)-5,6,5',6',7',7a'-hexahydro-1'<i>H</i>,1''<i>H</i>-
dispiro[imidazo[2,1-<i>b</i>][1,3]thiazole-2,2'-pyrrolizine-
3'(2'<i>H</i>),3''-indole]-2'',3(2<i>H</i>,3''<i>H</i>)-dione
;
_space_group_IT_number 2
_symmetry_cell_setting triclinic
_symmetry_space_group_name_Hall '-P 1'
_symmetry_space_group_name_H-M 'P -1'
_atom_sites_solution_hydrogens geom
_atom_sites_solution_primary direct
_atom_sites_solution_secondary difmap
_audit_creation_method SHELXL-97
_cell_angle_alpha 78.984(7)
_cell_angle_beta 81.867(10)
_cell_angle_gamma 81.718(11)
_cell_formula_units_Z 2
_cell_length_a 8.6798(18)
_cell_length_b 11.078(2)
_cell_length_c 11.372(2)
_cell_measurement_reflns_used 2350
_cell_measurement_temperature 113(2)
_cell_measurement_theta_max 67.5
_cell_measurement_theta_min 21.5
_cell_volume 1054.8(3)
_computing_cell_refinement 'CrystalClear (Rigaku, 2001)'
_computing_data_collection 'CrystalClear (Rigaku, 2001)'
_computing_data_reduction 'CrystalClear (Rigaku, 2001)'
_computing_molecular_graphics 'SHELXTL (Sheldrick, 2008)'
_computing_publication_material 'SHELXL97 (Sheldrick, 2008)'
_computing_structure_refinement 'SHELXL97 (Sheldrick, 2008)'
_computing_structure_solution 'SHELXS97 (Sheldrick, 2008)'
_diffrn_ambient_temperature 113(2)
_diffrn_detector_area_resol_mean 7.31
_diffrn_measured_fraction_theta_full 0.976
_diffrn_measured_fraction_theta_max 0.960
_diffrn_measurement_device_type 'Rigaku Saturn CCD area-detector'
_diffrn_measurement_method '\w and \f scans'
_diffrn_radiation_monochromator multilayer
_diffrn_radiation_source 'fine-focus sealed tube'
_diffrn_radiation_type CuK\a
_diffrn_radiation_wavelength 1.54187
_diffrn_reflns_av_R_equivalents 0.0752
_diffrn_reflns_av_sigmaI/netI 0.0489
_diffrn_reflns_limit_h_max 10
_diffrn_reflns_limit_h_min -9
_diffrn_reflns_limit_k_max 13
_diffrn_reflns_limit_k_min -13
_diffrn_reflns_limit_l_max 14
_diffrn_reflns_limit_l_min -14
_diffrn_reflns_number 21105
_diffrn_reflns_theta_full 67.75
_diffrn_reflns_theta_max 72.06
_diffrn_reflns_theta_min 3.99
_diffrn_standards_decay_% 0
_diffrn_standards_interval_count 0
_diffrn_standards_interval_time 0
_diffrn_standards_number 0
_exptl_absorpt_coefficient_mu 2.784
_exptl_absorpt_correction_T_max 0.606
_exptl_absorpt_correction_T_min 0.510
_exptl_absorpt_correction_type multi-scan
_exptl_absorpt_process_details '(CrystalClear; Rigaku, 2001)'
_exptl_crystal_colour colorless
_exptl_crystal_density_diffrn 1.464
_exptl_crystal_density_method 'not measured'
_exptl_crystal_description block
_exptl_crystal_F_000 484
_exptl_crystal_size_max 0.28
_exptl_crystal_size_mid 0.24
_exptl_crystal_size_min 0.20
_refine_diff_density_max 0.405
_refine_diff_density_min -0.531
_refine_ls_extinction_coef 0.0128(10)
_refine_ls_extinction_expression Fc^*^=kFc[1+0.001xFc^2^\l^3^/sin(2\q)]^-1/4^
_refine_ls_extinction_method 'SHELXL97 (Sheldrick, 2008)'
_refine_ls_goodness_of_fit_ref 1.020
_refine_ls_hydrogen_treatment mixed
_refine_ls_matrix_type full
_refine_ls_number_parameters 294
_refine_ls_number_reflns 3986
_refine_ls_number_restraints 0
_refine_ls_restrained_S_all 1.020
_refine_ls_R_factor_all 0.0461
_refine_ls_R_factor_gt 0.0433
_refine_ls_shift/su_max 0.000
_refine_ls_shift/su_mean 0.000
_refine_ls_structure_factor_coef Fsqd
_refine_ls_weighting_details 'calc w=1/[\s^2^(Fo^2^)+(0.0802P)^2^] where P=(Fo^2^+2Fc^2^)/3'
_refine_ls_weighting_scheme calc
_refine_ls_wR_factor_gt 0.1110
_refine_ls_wR_factor_ref 0.1131
_reflns_number_gt 3512
_reflns_number_total 3986
_reflns_threshold_expression I>2\s(I)
_cod_data_source_file hb5356.cif
_cod_data_source_block I
_cod_depositor_comments
;
The following automatic conversions were performed:
'_symmetry_cell_setting' value 'Triclinic' changed to 'triclinic'
according to '/home/saulius/struct/CIF-dictionaries/cif_core.dic'
dictionary named 'cif_core.dic' version 2.4.1 from 2010-06-29.

Automatic conversion script
Id: cif_fix_enum 1527 2010-12-29 10:47:43Z saulius 
;
_cod_original_cell_volume 1054.8(4)
_cod_database_code 2225572
_cod_database_fobs_code 2225572

loop_
_symmetry_equiv_pos_as_xyz
'x, y, z'
'-x, -y, -z'

loop_
_atom_site_type_symbol
_atom_site_label
_atom_site_fract_x
_atom_site_fract_y
_atom_site_fract_z
_atom_site_U_iso_or_equiv
_atom_site_adp_type
_atom_site_calc_flag
_atom_site_refinement_flags
_atom_site_occupancy
_atom_site_disorder_assembly
_atom_site_disorder_group
Cl Cl1 0.24861(7) 0.40648(4) 0.48838(4) 0.03409(17) Uani d . 1 . .
S S1 0.43258(5) 0.19148(3) 0.16037(3) 0.01711(15) Uani d . 1 . .
O O1 0.13769(14) 0.10571(11) 0.44297(10) 0.0206(3) Uani d . 1 . .
O O2 0.21446(14) 0.28209(11) -0.03632(10) 0.0211(3) Uani d . 1 . .
N N1 0.37173(17) 0.02732(13) 0.35068(12) 0.0179(3) Uani d . 1 . .
N N2 0.60368(17) -0.02950(13) 0.24368(12) 0.0202(3) Uani d . 1 . .
N N3 0.20977(17) 0.07131(13) -0.01187(12) 0.0182(3) Uani d . 1 . .
N N4 -0.03261(16) 0.24825(12) 0.17028(12) 0.0174(3) Uani d . 1 . .
C C1 0.22952(19) 0.20199(14) 0.23784(13) 0.0150(3) Uani d . 1 . .
C C2 0.2381(2) 0.10826(15) 0.35725(13) 0.0162(3) Uani d . 1 . .
C C3 0.4828(2) 0.05014(15) 0.25168(13) 0.0165(3) Uani d . 1 . .
C C4 0.4173(2) -0.09606(15) 0.41941(15) 0.0219(4) Uani d . 1 . .
H H4A 0.3472 -0.1565 0.4119 0.026 Uiso calc R 1 . .
H H4B 0.4192 -0.0936 0.5058 0.026 Uiso calc R 1 . .
C C5 0.5847(2) -0.12500(16) 0.35418(15) 0.0228(4) Uani d . 1 . .
H H5A 0.6644 -0.1226 0.4076 0.027 Uiso calc R 1 . .
H H5B 0.5979 -0.2086 0.3324 0.027 Uiso calc R 1 . .
C C6 0.15375(19) 0.33307(14) 0.26047(14) 0.0163(3) Uani d . 1 . .
H H6 0.1057 0.3231 0.3465 0.020 Uiso calc R 1 . .
C C7 0.0155(2) 0.36758(15) 0.18111(14) 0.0179(3) Uani d . 1 . .
H H7 0.0509 0.4145 0.0999 0.021 Uiso calc R 1 . .
C C8 0.11006(19) 0.16210(15) 0.15955(13) 0.0150(3) Uani d . 1 . .
C C9 0.18421(19) 0.18303(15) 0.02409(14) 0.0169(3) Uani d . 1 . .
C C10 0.15500(19) -0.02286(15) 0.07815(14) 0.0165(3) Uani d . 1 . .
C C11 0.09088(19) 0.02528(15) 0.18252(14) 0.0160(3) Uani d . 1 . .
C C12 0.0259(2) -0.05294(15) 0.28191(14) 0.0190(4) Uani d . 1 . .
H H12 -0.0177 -0.0220 0.3533 0.023 Uiso calc R 1 . .
C C13 0.0256(2) -0.17737(16) 0.27560(16) 0.0217(4) Uani d . 1 . .
H H13 -0.0187 -0.2314 0.3431 0.026 Uiso calc R 1 . .
C C14 0.0894(2) -0.22283(16) 0.17121(16) 0.0228(4) Uani d . 1 . .
H H14 0.0880 -0.3078 0.1684 0.027 Uiso calc R 1 . .
C C15 0.1554(2) -0.14631(15) 0.07089(15) 0.0214(4) Uani d . 1 . .
H H15 0.1992 -0.1777 -0.0003 0.026 Uiso calc R 1 . .
C C16 -0.1309(2) 0.43859(16) 0.24054(16) 0.0237(4) Uani d . 1 . .
H H16A -0.1688 0.5132 0.1843 0.028 Uiso calc R 1 . .
H H16B -0.1082 0.4641 0.3145 0.028 Uiso calc R 1 . .
C C17 -0.2531(2) 0.34589(17) 0.27121(18) 0.0287(4) Uani d . 1 . .
H H17A -0.3134 0.3511 0.3511 0.034 Uiso calc R 1 . .
H H17B -0.3268 0.3617 0.2095 0.034 Uiso calc R 1 . .
C C18 -0.1555(2) 0.21991(16) 0.27193(16) 0.0220(4) Uani d . 1 . .
H H18A -0.1101 0.1902 0.3489 0.026 Uiso calc R 1 . .
H H18B -0.2182 0.1573 0.2577 0.026 Uiso calc R 1 . .
C C19 0.2614(2) 0.43184(15) 0.24310(14) 0.0179(3) Uani d . 1 . .
C C20 0.3102(2) 0.47270(15) 0.33957(15) 0.0208(4) Uani d . 1 . .
C C21 0.4077(2) 0.56475(16) 0.32325(17) 0.0261(4) Uani d . 1 . .
H H21 0.4377 0.5904 0.3909 0.031 Uiso calc R 1 . .
C C22 0.4612(2) 0.61903(16) 0.20712(18) 0.0266(4) Uani d . 1 . .
H H22 0.5288 0.6817 0.1945 0.032 Uiso calc R 1 . .
C C23 0.4147(2) 0.58077(16) 0.10959(16) 0.0253(4) Uani d . 1 . .
H H23 0.4500 0.6179 0.0298 0.030 Uiso calc R 1 . .
C C24 0.3173(2) 0.48903(16) 0.12801(15) 0.0222(4) Uani d . 1 . .
H H24 0.2874 0.4641 0.0599 0.027 Uiso calc R 1 . .
H H1 0.255(3) 0.064(2) -0.085(2) 0.032(6) Uiso d . 1 . .

loop_
_atom_site_aniso_label
_atom_site_aniso_U_11
_atom_site_aniso_U_22
_atom_site_aniso_U_33
_atom_site_aniso_U_12
_atom_site_aniso_U_13
_atom_site_aniso_U_23
Cl1 0.0545(4) 0.0322(3) 0.0213(2) -0.0151(2) -0.0128(2) -0.00515(18)
S1 0.0177(2) 0.0147(2) 0.0184(2) 0.00019(16) -0.00128(15) -0.00395(15)
O1 0.0237(7) 0.0229(6) 0.0163(6) -0.0034(5) -0.0004(5) -0.0073(4)
O2 0.0280(7) 0.0175(6) 0.0183(6) -0.0026(5) -0.0036(5) -0.0037(4)
N1 0.0221(8) 0.0151(7) 0.0167(6) 0.0001(6) -0.0035(5) -0.0039(5)
N2 0.0233(8) 0.0173(7) 0.0213(7) 0.0020(6) -0.0052(6) -0.0083(5)
N3 0.0240(8) 0.0164(7) 0.0156(7) 0.0008(6) -0.0024(5) -0.0089(5)
N4 0.0185(7) 0.0142(7) 0.0213(7) 0.0019(6) -0.0037(5) -0.0096(5)
C1 0.0170(8) 0.0151(8) 0.0142(7) -0.0015(6) -0.0004(6) -0.0073(6)
C2 0.0214(9) 0.0145(8) 0.0156(7) -0.0035(6) -0.0042(6) -0.0070(6)
C3 0.0202(9) 0.0148(8) 0.0172(7) -0.0017(7) -0.0049(6) -0.0079(6)
C4 0.0292(10) 0.0141(8) 0.0223(8) 0.0004(7) -0.0072(7) -0.0024(6)
C5 0.0290(10) 0.0166(8) 0.0237(8) 0.0030(7) -0.0080(7) -0.0065(6)
C6 0.0190(9) 0.0141(8) 0.0176(7) -0.0007(6) -0.0021(6) -0.0082(6)
C7 0.0209(9) 0.0124(8) 0.0219(8) 0.0007(7) -0.0045(6) -0.0076(6)
C8 0.0171(8) 0.0154(8) 0.0144(7) -0.0006(6) -0.0024(6) -0.0078(5)
C9 0.0184(8) 0.0176(8) 0.0162(7) 0.0018(6) -0.0055(6) -0.0075(6)
C10 0.0159(8) 0.0174(8) 0.0181(7) 0.0017(6) -0.0050(6) -0.0081(6)
C11 0.0166(8) 0.0148(8) 0.0190(7) 0.0010(6) -0.0050(6) -0.0089(6)
C12 0.0204(9) 0.0185(8) 0.0200(8) -0.0012(7) -0.0036(6) -0.0080(6)
C13 0.0205(9) 0.0179(8) 0.0270(8) -0.0030(7) -0.0037(7) -0.0033(6)
C14 0.0240(10) 0.0138(8) 0.0335(9) 0.0013(7) -0.0082(7) -0.0101(7)
C15 0.0253(9) 0.0178(8) 0.0238(8) 0.0037(7) -0.0063(7) -0.0126(6)
C16 0.0228(9) 0.0187(9) 0.0319(9) 0.0035(7) -0.0052(7) -0.0130(7)
C17 0.0216(10) 0.0236(10) 0.0416(10) 0.0026(8) -0.0005(8) -0.0139(8)
C18 0.0189(9) 0.0194(8) 0.0289(9) -0.0003(7) -0.0008(7) -0.0101(6)
C19 0.0200(9) 0.0116(7) 0.0238(8) 0.0028(6) -0.0037(6) -0.0101(6)
C20 0.0238(9) 0.0159(8) 0.0251(8) 0.0012(7) -0.0077(7) -0.0082(6)
C21 0.0259(10) 0.0185(9) 0.0381(10) 0.0006(7) -0.0108(8) -0.0127(7)
C22 0.0226(10) 0.0163(9) 0.0438(11) -0.0034(7) -0.0020(8) -0.0132(7)
C23 0.0277(10) 0.0172(8) 0.0302(9) -0.0021(7) 0.0045(7) -0.0083(7)
C24 0.0271(10) 0.0167(8) 0.0242(8) 0.0009(7) -0.0016(7) -0.0106(6)

loop_
_atom_type_symbol
_atom_type_description
_atom_type_scat_dispersion_real
_atom_type_scat_dispersion_imag
_atom_type_scat_source
C C 0.0181 0.0091 'International Tables Vol C Tables 4.2.6.8 and 6.1.1.4'
H H 0.0000 0.0000 'International Tables Vol C Tables 4.2.6.8 and 6.1.1.4'
N N 0.0311 0.0180 'International Tables Vol C Tables 4.2.6.8 and 6.1.1.4'
O O 0.0492 0.0322 'International Tables Vol C Tables 4.2.6.8 and 6.1.1.4'
S S 0.3331 0.5567 'International Tables Vol C Tables 4.2.6.8 and 6.1.1.4'
Cl Cl 0.3639 0.7018 'International Tables Vol C Tables 4.2.6.8 and 6.1.1.4'

loop_
_geom_angle_atom_site_label_1
_geom_angle_atom_site_label_2
_geom_angle_atom_site_label_3
_geom_angle_site_symmetry_1
_geom_angle_site_symmetry_3
_geom_angle
_geom_angle_publ_flag
C3 S1 C1 . . 91.34(8) ?
C2 N1 C3 . . 118.08(13) ?
C2 N1 C4 . . 132.63(14) ?
C3 N1 C4 . . 108.49(13) ?
C3 N2 C5 . . 105.37(14) ?
C9 N3 C10 . . 112.22(13) ?
C9 N3 H1 . . 120.9(15) ?
C10 N3 H1 . . 126.9(15) ?
C8 N4 C7 . . 106.79(13) ?
C8 N4 C18 . . 119.35(13) ?
C7 N4 C18 . . 106.15(12) ?
C2 C1 C6 . . 111.70(12) ?
C2 C1 C8 . . 109.24(13) ?
C6 C1 C8 . . 103.51(12) ?
C2 C1 S1 . . 104.85(11) ?
C6 C1 S1 . . 116.29(11) ?
C8 C1 S1 . . 111.25(10) ?
O1 C2 N1 . . 125.06(15) ?
O1 C2 C1 . . 124.45(15) ?
N1 C2 C1 . . 110.46(13) ?
N2 C3 N1 . . 117.43(14) ?
N2 C3 S1 . . 130.89(13) ?
N1 C3 S1 . . 111.62(12) ?
N1 C4 C5 . . 99.92(13) ?
N1 C4 H4A . . 111.8 ?
C5 C4 H4A . . 111.8 ?
N1 C4 H4B . . 111.8 ?
C5 C4 H4B . . 111.8 ?
H4A C4 H4B . . 109.5 ?
N2 C5 C4 . . 107.58(13) ?
N2 C5 H5A . . 110.2 ?
C4 C5 H5A . . 110.2 ?
N2 C5 H5B . . 110.2 ?
C4 C5 H5B . . 110.2 ?
H5A C5 H5B . . 108.5 ?
C19 C6 C1 . . 117.03(14) ?
C19 C6 C7 . . 113.84(13) ?
C1 C6 C7 . . 105.08(12) ?
C19 C6 H6 . . 106.8 ?
C1 C6 H6 . . 106.8 ?
C7 C6 H6 . . 106.8 ?
N4 C7 C16 . . 105.48(14) ?
N4 C7 C6 . . 105.24(12) ?
C16 C7 C6 . . 113.85(13) ?
N4 C7 H7 . . 110.7 ?
C16 C7 H7 . . 110.7 ?
C6 C7 H7 . . 110.7 ?
N4 C8 C11 . . 116.83(14) ?
N4 C8 C9 . . 108.11(12) ?
C11 C8 C9 . . 101.84(12) ?
N4 C8 C1 . . 106.18(12) ?
C11 C8 C1 . . 115.78(12) ?
C9 C8 C1 . . 107.48(13) ?
O2 C9 N3 . . 126.81(15) ?
O2 C9 C8 . . 125.72(14) ?
N3 C9 C8 . . 107.47(13) ?
C15 C10 N3 . . 127.81(15) ?
C15 C10 C11 . . 121.99(16) ?
N3 C10 C11 . . 110.17(14) ?
C12 C11 C10 . . 119.27(15) ?
C12 C11 C8 . . 132.62(14) ?
C10 C11 C8 . . 108.11(14) ?
C11 C12 C13 . . 119.24(15) ?
C11 C12 H12 . . 120.4 ?
C13 C12 H12 . . 120.4 ?
C14 C13 C12 . . 120.45(17) ?
C14 C13 H13 . . 119.8 ?
C12 C13 H13 . . 119.8 ?
C13 C14 C15 . . 121.26(16) ?
C13 C14 H14 . . 119.4 ?
C15 C14 H14 . . 119.4 ?
C10 C15 C14 . . 117.79(15) ?
C10 C15 H15 . . 121.1 ?
C14 C15 H15 . . 121.1 ?
C7 C16 C17 . . 104.65(13) ?
C7 C16 H16A . . 110.8 ?
C17 C16 H16A . . 110.8 ?
C7 C16 H16B . . 110.8 ?
C17 C16 H16B . . 110.8 ?
H16A C16 H16B . . 108.9 ?
C18 C17 C16 . . 104.10(15) ?
C18 C17 H17A . . 110.9 ?
C16 C17 H17A . . 110.9 ?
C18 C17 H17B . . 110.9 ?
C16 C17 H17B . . 110.9 ?
H17A C17 H17B . . 109.0 ?
N4 C18 C17 . . 101.57(14) ?
N4 C18 H18A . . 111.5 ?
C17 C18 H18A . . 111.5 ?
N4 C18 H18B . . 111.5 ?
C17 C18 H18B . . 111.5 ?
H18A C18 H18B . . 109.3 ?
C24 C19 C20 . . 116.04(16) ?
C24 C19 C6 . . 121.04(15) ?
C20 C19 C6 . . 122.91(15) ?
C21 C20 C19 . . 122.76(17) ?
C21 C20 Cl1 . . 117.18(13) ?
C19 C20 Cl1 . . 120.06(14) ?
C20 C21 C22 . . 119.36(17) ?
C20 C21 H21 . . 120.3 ?
C22 C21 H21 . . 120.3 ?
C21 C22 C23 . . 119.26(18) ?
C21 C22 H22 . . 120.4 ?
C23 C22 H22 . . 120.4 ?
C24 C23 C22 . . 120.37(17) ?
C24 C23 H23 . . 119.8 ?
C22 C23 H23 . . 119.8 ?
C23 C24 C19 . . 122.21(16) ?
C23 C24 H24 . . 118.9 ?
C19 C24 H24 . . 118.9 ?

loop_
_geom_bond_atom_site_label_1
_geom_bond_atom_site_label_2
_geom_bond_site_symmetry_2
_geom_bond_distance
_geom_bond_publ_flag
Cl1 C20 . 1.7522(18) ?
S1 C3 . 1.7407(16) ?
S1 C1 . 1.8539(17) ?
O1 C2 . 1.211(2) ?
O2 C9 . 1.220(2) ?
N1 C2 . 1.363(2) ?
N1 C3 . 1.384(2) ?
N1 C4 . 1.469(2) ?
N2 C3 . 1.275(2) ?
N2 C5 . 1.486(2) ?
N3 C9 . 1.355(2) ?
N3 C10 . 1.400(2) ?
N3 H1 . 0.88(2) ?
N4 C8 . 1.456(2) ?
N4 C7 . 1.474(2) ?
N4 C18 . 1.477(2) ?
C1 C2 . 1.548(2) ?
C1 C6 . 1.558(2) ?
C1 C8 . 1.614(2) ?
C4 C5 . 1.555(3) ?
C4 H4A . 0.9900 ?
C4 H4B . 0.9900 ?
C5 H5A . 0.9900 ?
C5 H5B . 0.9900 ?
C6 C19 . 1.507(2) ?
C6 C7 . 1.563(2) ?
C6 H6 . 1.0000 ?
C7 C16 . 1.537(2) ?
C7 H7 . 1.0000 ?
C8 C11 . 1.517(2) ?
C8 C9 . 1.571(2) ?
C10 C15 . 1.385(2) ?
C10 C11 . 1.404(2) ?
C11 C12 . 1.390(2) ?
C12 C13 . 1.394(2) ?
C12 H12 . 0.9500 ?
C13 C14 . 1.390(2) ?
C13 H13 . 0.9500 ?
C14 C15 . 1.390(3) ?
C14 H14 . 0.9500 ?
C15 H15 . 0.9500 ?
C16 C17 . 1.540(3) ?
C16 H16A . 0.9900 ?
C16 H16B . 0.9900 ?
C17 C18 . 1.524(2) ?
C17 H17A . 0.9900 ?
C17 H17B . 0.9900 ?
C18 H18A . 0.9900 ?
C18 H18B . 0.9900 ?
C19 C24 . 1.394(2) ?
C19 C20 . 1.401(2) ?
C20 C21 . 1.387(3) ?
C21 C22 . 1.387(3) ?
C21 H21 . 0.9500 ?
C22 C23 . 1.389(3) ?
C22 H22 . 0.9500 ?
C23 C24 . 1.381(3) ?
C23 H23 . 0.9500 ?
C24 H24 . 0.9500 ?

loop_
_geom_hbond_atom_site_label_D
_geom_hbond_atom_site_label_H
_geom_hbond_atom_site_label_A
_geom_hbond_site_symmetry_A
_geom_hbond_distance_DH
_geom_hbond_distance_HA
_geom_hbond_distance_DA
_geom_hbond_angle_DHA
N3 H1 N2 2_655 0.88(2) 2.10(2) 2.971(2) 170(2)

loop_
_geom_torsion_atom_site_label_1
_geom_torsion_atom_site_label_2
_geom_torsion_atom_site_label_3
_geom_torsion_atom_site_label_4
_geom_torsion_site_symmetry_1
_geom_torsion_site_symmetry_2
_geom_torsion_site_symmetry_3
_geom_torsion_site_symmetry_4
_geom_torsion
_geom_torsion_publ_flag
C3 S1 C1 C2 . . . . 17.34(11) ?
C3 S1 C1 C6 . . . . 141.23(11) ?
C3 S1 C1 C8 . . . . -100.62(11) ?
C3 N1 C2 O1 . . . . -173.38(15) ?
C4 N1 C2 O1 . . . . 18.2(3) ?
C3 N1 C2 C1 . . . . 8.4(2) ?
C4 N1 C2 C1 . . . . -159.95(16) ?
C6 C1 C2 O1 . . . . 37.6(2) ?
C8 C1 C2 O1 . . . . -76.26(19) ?
S1 C1 C2 O1 . . . . 164.42(14) ?
C6 C1 C2 N1 . . . . -144.15(14) ?
C8 C1 C2 N1 . . . . 101.94(15) ?
S1 C1 C2 N1 . . . . -17.38(15) ?
C5 N2 C3 N1 . . . . -1.89(19) ?
C5 N2 C3 S1 . . . . 175.10(13) ?
C2 N1 C3 N2 . . . . -176.64(14) ?
C4 N1 C3 N2 . . . . -5.6(2) ?
C2 N1 C3 S1 . . . . 5.81(19) ?
C4 N1 C3 S1 . . . . 176.82(11) ?
C1 S1 C3 N2 . . . . 168.82(16) ?
C1 S1 C3 N1 . . . . -14.05(12) ?
C2 N1 C4 C5 . . . . 178.86(16) ?
C3 N1 C4 C5 . . . . 9.66(16) ?
C3 N2 C5 C4 . . . . 8.22(18) ?
N1 C4 C5 N2 . . . . -10.75(16) ?
C2 C1 C6 C19 . . . . 107.20(16) ?
C8 C1 C6 C19 . . . . -135.39(13) ?
S1 C1 C6 C19 . . . . -13.08(17) ?
C2 C1 C6 C7 . . . . -125.40(14) ?
C8 C1 C6 C7 . . . . -7.99(15) ?
S1 C1 C6 C7 . . . . 114.32(12) ?
C8 N4 C7 C16 . . . . -158.43(12) ?
C18 N4 C7 C16 . . . . -30.09(16) ?
C8 N4 C7 C6 . . . . -37.75(15) ?
C18 N4 C7 C6 . . . . 90.59(14) ?
C19 C6 C7 N4 . . . . 156.75(13) ?
C1 C6 C7 N4 . . . . 27.44(16) ?
C19 C6 C7 C16 . . . . -88.23(17) ?
C1 C6 C7 C16 . . . . 142.45(14) ?
C7 N4 C8 C11 . . . . 163.22(13) ?
C18 N4 C8 C11 . . . . 43.02(19) ?
C7 N4 C8 C9 . . . . -82.74(14) ?
C18 N4 C8 C9 . . . . 157.06(14) ?
C7 N4 C8 C1 . . . . 32.35(15) ?
C18 N4 C8 C1 . . . . -87.84(16) ?
C2 C1 C8 N4 . . . . 104.98(14) ?
C6 C1 C8 N4 . . . . -14.14(15) ?
S1 C1 C8 N4 . . . . -139.74(11) ?
C2 C1 C8 C11 . . . . -26.48(18) ?
C6 C1 C8 C11 . . . . -145.59(13) ?
S1 C1 C8 C11 . . . . 88.80(14) ?
C2 C1 C8 C9 . . . . -139.50(13) ?
C6 C1 C8 C9 . . . . 101.38(13) ?
S1 C1 C8 C9 . . . . -24.22(14) ?
C10 N3 C9 O2 . . . . -177.34(16) ?
C10 N3 C9 C8 . . . . 3.48(18) ?
N4 C8 C9 O2 . . . . 52.9(2) ?
C11 C8 C9 O2 . . . . 176.57(16) ?
C1 C8 C9 O2 . . . . -61.3(2) ?
N4 C8 C9 N3 . . . . -127.87(14) ?
C11 C8 C9 N3 . . . . -4.24(16) ?
C1 C8 C9 N3 . . . . 117.90(14) ?
C9 N3 C10 C15 . . . . 176.92(16) ?
C9 N3 C10 C11 . . . . -1.15(19) ?
C15 C10 C11 C12 . . . . 0.1(2) ?
N3 C10 C11 C12 . . . . 178.33(14) ?
C15 C10 C11 C8 . . . . 179.98(14) ?
N3 C10 C11 C8 . . . . -1.82(18) ?
N4 C8 C11 C12 . . . . -59.1(2) ?
C9 C8 C11 C12 . . . . -176.61(17) ?
C1 C8 C11 C12 . . . . 67.1(2) ?
N4 C8 C11 C10 . . . . 121.09(14) ?
C9 C8 C11 C10 . . . . 3.57(16) ?
C1 C8 C11 C10 . . . . -112.67(15) ?
C10 C11 C12 C13 . . . . -0.2(2) ?
C8 C11 C12 C13 . . . . -179.98(16) ?
C11 C12 C13 C14 . . . . 0.0(3) ?
C12 C13 C14 C15 . . . . 0.1(3) ?
N3 C10 C15 C14 . . . . -177.82(16) ?
C11 C10 C15 C14 . . . . 0.0(2) ?
C13 C14 C15 C10 . . . . -0.2(3) ?
N4 C7 C16 C17 . . . . 5.22(17) ?
C6 C7 C16 C17 . . . . -109.65(16) ?
C7 C16 C17 C18 . . . . 20.32(18) ?
C8 N4 C18 C17 . . . . 163.22(14) ?
C7 N4 C18 C17 . . . . 42.69(16) ?
C16 C17 C18 N4 . . . . -38.17(17) ?
C1 C6 C19 C24 . . . . 76.18(19) ?
C7 C6 C19 C24 . . . . -46.8(2) ?
C1 C6 C19 C20 . . . . -104.47(18) ?
C7 C6 C19 C20 . . . . 132.52(16) ?
C24 C19 C20 C21 . . . . 0.2(2) ?
C6 C19 C20 C21 . . . . -179.17(15) ?
C24 C19 C20 Cl1 . . . . -179.45(12) ?
C6 C19 C20 Cl1 . . . . 1.2(2) ?
C19 C20 C21 C22 . . . . -0.4(3) ?
Cl1 C20 C21 C22 . . . . 179.24(13) ?
C20 C21 C22 C23 . . . . 0.6(3) ?
C21 C22 C23 C24 . . . . -0.5(3) ?
C22 C23 C24 C19 . . . . 0.3(3) ?
C20 C19 C24 C23 . . . . -0.1(2) ?
C6 C19 C24 C23 . . . . 179.24(16) ?
